data_4503315
loop_
_publ_author_name
'Chen, Zhi'
'Zhao, Bin'
'Zhang, Yang'
'Shi, Wei'
'Cheng, Peng'

_publ_section_title
;
 Construction and Characterization of Several New
 Lanthanide&#x2212;Organic Frameworks: From 2D Lattice to 2D Double-Layer
 and to Porous 3D Net with Interweaving Triple-Stranded Helixes
;
_journal_issue 7
_journal_name_full 'Crystal Growth &amp; Design'
_journal_page_first 2291
_journal_paper_doi 10.1021/cg700988s
_journal_volume 8
_journal_year 2008
_chemical_formula_sum 'C6 H8 Ho N O7'
_chemical_formula_weight 371.06
_chemical_name_systematic
; 
 ? 
;
_space_group_IT_number 19
_symmetry_cell_setting orthorhombic
_symmetry_space_group_name_Hall 'P 2ac 2ab'
_symmetry_space_group_name_H-M 'P 21 21 21'
_atom_sites_solution_hydrogens geom
_atom_sites_solution_primary direct
_atom_sites_solution_secondary difmap
_audit_creation_method SHELXL-97
_cell_angle_alpha 90.00
_cell_angle_beta 90.00
_cell_angle_gamma 90.00
_cell_formula_units_Z 4
_cell_length_a 7.5101(12)
_cell_length_b 8.8916(15)
_cell_length_c 13.734(2)
_cell_measurement_reflns_used 4017
_cell_measurement_temperature 294(2)
_cell_measurement_theta_max 26.38
_cell_measurement_theta_min 2.73
_cell_volume 917.1(3)
_computing_cell_refinement 'Bruker SMART'
_computing_data_collection 'Bruker SMART'
_computing_data_reduction 'Bruker SAINT'
_computing_molecular_graphics 'Bruker SHELXTL'
_computing_publication_material 'Bruker SHELXTL'
_computing_structure_refinement 'SHELXL-97 (Sheldrick, 1997)'
_computing_structure_solution 'SHELXS-97 (Sheldrick, 1990)'
_diffrn_ambient_temperature 294(2)
_diffrn_measured_fraction_theta_full 1.000
_diffrn_measured_fraction_theta_max 1.000
_diffrn_measurement_device_type 'CCD area detector'
_diffrn_measurement_method 'phi and omega scans'
_diffrn_radiation_monochromator graphite
_diffrn_radiation_source 'fine-focus sealed tube'
_diffrn_radiation_type MoK\a
_diffrn_radiation_wavelength 0.71073
_diffrn_reflns_av_R_equivalents 0.0266
_diffrn_reflns_av_sigmaI/netI 0.0251
_diffrn_reflns_limit_h_max 8
_diffrn_reflns_limit_h_min -7
_diffrn_reflns_limit_k_max 10
_diffrn_reflns_limit_k_min -9
_diffrn_reflns_limit_l_max 15
_diffrn_reflns_limit_l_min -16
_diffrn_reflns_number 4777
_diffrn_reflns_theta_full 25.01
_diffrn_reflns_theta_max 25.01
_diffrn_reflns_theta_min 2.73
_exptl_absorpt_coefficient_mu 8.645
_exptl_absorpt_correction_T_max 1.0000
_exptl_absorpt_correction_T_min 0.7235
_exptl_absorpt_correction_type multi-scan
_exptl_absorpt_process_details SADABS
_exptl_crystal_colour pink
_exptl_crystal_density_diffrn 2.687
_exptl_crystal_density_meas ?
_exptl_crystal_density_method 'not measured'
_exptl_crystal_description block
_exptl_crystal_F_000 696
_exptl_crystal_size_max 0.12
_exptl_crystal_size_mid 0.10
_exptl_crystal_size_min 0.06
_refine_diff_density_max 0.497
_refine_diff_density_min -0.459
_refine_diff_density_rms 0.090
_refine_ls_abs_structure_details 'Flack H D (1983), Acta Cryst. A39, 876-881'
_refine_ls_abs_structure_Flack 0.402(18)
_refine_ls_extinction_coef 0.0063(3)
_refine_ls_extinction_expression Fc^*^=kFc[1+0.001xFc^2^\l^3^/sin(2\q)]^-1/4^
_refine_ls_extinction_method SHELXL
_refine_ls_goodness_of_fit_ref 1.086
_refine_ls_hydrogen_treatment mixed
_refine_ls_matrix_type full
_refine_ls_number_parameters 143
_refine_ls_number_reflns 1616
_refine_ls_number_restraints 3
_refine_ls_restrained_S_all 1.085
_refine_ls_R_factor_all 0.0187
_refine_ls_R_factor_gt 0.0179
_refine_ls_shift/su_max 0.001
_refine_ls_shift/su_mean 0.000
_refine_ls_structure_factor_coef Fsqd
_refine_ls_weighting_details 'calc w=1/[\s^2^(Fo^2^)+(0.0172P)^2^+1.8369P] where P=(Fo^2^+2Fc^2^)/3'
_refine_ls_weighting_scheme calc
_refine_ls_wR_factor_gt 0.0425
_refine_ls_wR_factor_ref 0.0428
_reflns_number_gt 1577
_reflns_number_total 1616
_reflns_threshold_expression >2sigma(I)
_cod_data_source_file cg700988s-file004.cif
_cod_data_source_block 070827b
_cod_depositor_comments
;
The following automatic conversions were performed:

'_symmetry_cell_setting' value 'Orthorhombic' changed to
'orthorhombic' according to
/home/saulius/struct/CIF-dictionaries/cif_core.dic dictionary named
'cif_core.dic' version 2.4.1 from
2010-06-29.

'_exptl_absorpt_correction_type' value 'Multi-scan'
changed to 'multi-scan' according to
/home/saulius/struct/CIF-dictionaries/cif_core.dic dictionary named
'cif_core.dic' version 2.4.1 from 2010-06-29.

Automatic conversion script
Id: cif_fix_values 1715 2011-07-08 13:25:40Z adriana 

The following automatic conversions were performed:

'_exptl_crystal_density_meas' value 'NONE' was changed to '?' - the
value is perceived as not measured.

Automatic conversion script
Id: cif_fix_values 3008 2015-01-20 13:52:24Z robertas 
;
_cod_original_sg_symbol_H-M P2(1)2(1)2(1)
_cod_database_code 4503315

loop_
_symmetry_equiv_pos_as_xyz
'x, y, z'
'-x+1/2, -y, z+1/2'
'-x, y+1/2, -z+1/2'
'x+1/2, -y+1/2, -z'

loop_
_atom_site_label
_atom_site_type_symbol
_atom_site_fract_x
_atom_site_fract_y
_atom_site_fract_z
_atom_site_U_iso_or_equiv
_atom_site_adp_type
_atom_site_occupancy
_atom_site_symmetry_multiplicity
_atom_site_calc_flag
_atom_site_refinement_flags
Ho1 Ho 0.25664(3) 0.70997(2) 0.813963(13) 0.00935(10) Uani 1 1 d .
N1 N 0.2555(10) 0.4971(3) 0.9425(2) 0.0117(8) Uani 1 1 d .
C1 C 0.4313(7) 0.4267(7) 0.9408(4) 0.0175(12) Uani 1 1 d .
H1A H 0.4239 0.3270 0.9692 0.021 Uiso 1 1 calc R
H1B H 0.5133 0.4858 0.9798 0.021 Uiso 1 1 calc R
C2 C 0.5005(8) 0.4151(6) 0.8386(4) 0.0172(14) Uani 1 1 d .
C3 C 0.2139(7) 0.5639(5) 1.0372(3) 0.0147(11) Uani 1 1 d .
H3A H 0.3210 0.6055 1.0661 0.018 Uiso 1 1 calc R
H3B H 0.1672 0.4876 1.0807 0.018 Uiso 1 1 calc R
C4 C 0.0788(7) 0.6854(6) 1.0229(4) 0.0162(11) Uani 1 1 d .
C5 C 0.1179(8) 0.3889(7) 0.9167(4) 0.0217(14) Uani 1 1 d .
H5A H 0.0152 0.4065 0.9580 0.026 Uiso 1 1 calc R
H5B H 0.1619 0.2888 0.9310 0.026 Uiso 1 1 calc R
C6 C 0.0589(7) 0.3929(6) 0.8136(5) 0.0178(12) Uani 1 1 d .
O1 O 0.4645(6) 0.5191(5) 0.7813(3) 0.0192(10) Uani 1 1 d .
O2 O 0.5927(5) 0.3042(5) 0.8190(3) 0.0229(9) Uani 1 1 d .
O3 O 0.0667(6) 0.7435(5) 0.9407(3) 0.0249(10) Uani 1 1 d .
O4 O -0.0132(5) 0.7239(5) 1.0933(3) 0.0243(10) Uani 1 1 d .
O5 O 0.0902(6) 0.5062(4) 0.7633(3) 0.0224(11) Uani 1 1 d .
O6 O -0.0272(6) 0.2818(5) 0.7845(3) 0.0264(10) Uani 1 1 d .
O7 O 0.2369(7) 0.9835(4) 0.8398(3) 0.0236(8) Uani 1 1 d D
H7A H 0.139(4) 1.015(7) 0.817(5) 0.028 Uiso 1 1 d D
H7B H 0.331(5) 1.021(7) 0.816(5) 0.028 Uiso 1 1 d D

loop_
_atom_site_aniso_label
_atom_site_aniso_U_11
_atom_site_aniso_U_22
_atom_site_aniso_U_33
_atom_site_aniso_U_23
_atom_site_aniso_U_13
_atom_site_aniso_U_12
Ho1 0.00957(13) 0.00920(13) 0.00928(13) 0.00002(7) -0.00050(13) -0.00046(12)
N1 0.0118(19) 0.0127(18) 0.0104(17) -0.0023(14) -0.001(2) 0.0043(17)
C1 0.020(3) 0.019(3) 0.013(3) 0.003(2) 0.001(2) 0.010(2)
C2 0.017(3) 0.016(3) 0.019(3) -0.003(2) -0.001(2) 0.002(2)
C3 0.017(3) 0.016(2) 0.012(2) 0.0006(19) 0.004(2) 0.001(2)
C4 0.015(3) 0.017(3) 0.016(3) -0.001(2) 0.006(2) -0.003(2)
C5 0.024(3) 0.018(3) 0.023(3) 0.002(3) 0.001(2) -0.008(2)
C6 0.013(2) 0.016(3) 0.024(3) -0.005(3) -0.006(3) -0.002(2)
O1 0.023(2) 0.017(2) 0.017(2) 0.0029(18) 0.0045(17) 0.0092(17)
O2 0.031(2) 0.019(2) 0.018(2) -0.005(2) 0.0063(19) 0.0105(19)
O3 0.027(2) 0.025(3) 0.023(2) 0.0077(19) 0.0085(19) 0.0124(17)
O4 0.026(2) 0.027(2) 0.020(2) 0.001(2) 0.0111(18) 0.008(2)
O5 0.034(3) 0.014(2) 0.018(2) 0.0024(18) -0.012(2) -0.0058(17)
O6 0.032(2) 0.015(2) 0.033(2) -0.002(2) -0.0171(19) -0.008(2)
O7 0.021(2) 0.0200(19) 0.0292(19) 0.0023(14) -0.001(2) 0.001(2)

loop_
_atom_type_symbol
_atom_type_description
_atom_type_scat_dispersion_real
_atom_type_scat_dispersion_imag
_atom_type_scat_source
C C 0.0033 0.0016 'International Tables Vol C Tables 4.2.6.8 and 6.1.1.4'
H H 0.0000 0.0000 'International Tables Vol C Tables 4.2.6.8 and 6.1.1.4'
O O 0.0106 0.0060 'International Tables Vol C Tables 4.2.6.8 and 6.1.1.4'
Ho Ho -0.2175 4.6783 'International Tables Vol C Tables 4.2.6.8 and 6.1.1.4'
N N 0.0061 0.0033 'International Tables Vol C Tables 4.2.6.8 and 6.1.1.4'

loop_
_geom_angle_atom_site_label_1
_geom_angle_atom_site_label_2
_geom_angle_atom_site_label_3
_geom_angle
_geom_angle_site_symmetry_1
_geom_angle_site_symmetry_3
O4 Ho1 O3 90.81(17) 4_567 .
O4 Ho1 O6 148.38(18) 4_567 3_556
O3 Ho1 O6 86.74(17) . 3_556
O4 Ho1 O2 88.65(16) 4_567 3_656
O3 Ho1 O2 150.21(14) . 3_656
O6 Ho1 O2 78.44(17) 3_556 3_656
O4 Ho1 O5 143.14(16) 4_567 .
O3 Ho1 O5 89.67(17) . .
O6 Ho1 O5 68.42(16) 3_556 .
O2 Ho1 O5 108.19(16) 3_656 .
O4 Ho1 O1 77.54(16) 4_567 .
O3 Ho1 O1 131.20(14) . .
O6 Ho1 O1 126.23(15) 3_556 .
O2 Ho1 O1 77.60(15) 3_656 .
O5 Ho1 O1 74.64(16) . .
O4 Ho1 O7 72.74(17) 4_567 .
O3 Ho1 O7 73.84(15) . .
O6 Ho1 O7 76.32(16) 3_556 .
O2 Ho1 O7 77.59(15) 3_656 .
O5 Ho1 O7 141.83(17) . .
O1 Ho1 O7 141.37(17) . .
O4 Ho1 N1 78.77(18) 4_567 .
O3 Ho1 N1 64.59(16) . .
O6 Ho1 N1 127.34(19) 3_556 .
O2 Ho1 N1 143.85(18) 3_656 .
O5 Ho1 N1 68.28(16) . .
O1 Ho1 N1 66.67(16) . .
O7 Ho1 N1 128.57(11) . .
C5 N1 C1 110.7(4) . .
C5 N1 C3 109.5(5) . .
C1 N1 C3 112.4(5) . .
C5 N1 Ho1 108.6(3) . .
C1 N1 Ho1 107.4(4) . .
C3 N1 Ho1 108.1(2) . .
N1 C1 C2 111.0(4) . .
N1 C1 H1A 109.4 . .
C2 C1 H1A 109.4 . .
N1 C1 H1B 109.4 . .
C2 C1 H1B 109.4 . .
H1A C1 H1B 108.0 . .
O2 C2 O1 125.3(5) . .
O2 C2 C1 116.9(5) . .
O1 C2 C1 117.7(5) . .
N1 C3 C4 108.7(4) . .
N1 C3 H3A 109.9 . .
C4 C3 H3A 109.9 . .
N1 C3 H3B 109.9 . .
C4 C3 H3B 109.9 . .
H3A C3 H3B 108.3 . .
O4 C4 O3 123.6(5) . .
O4 C4 C3 118.5(5) . .
O3 C4 C3 118.0(5) . .
N1 C5 C6 115.4(5) . .
N1 C5 H5A 108.4 . .
C6 C5 H5A 108.4 . .
N1 C5 H5B 108.4 . .
C6 C5 H5B 108.4 . .
H5A C5 H5B 107.5 . .
O5 C6 O6 124.1(6) . .
O5 C6 C5 119.5(5) . .
O6 C6 C5 116.3(5) . .
C2 O1 Ho1 124.1(4) . .
C2 O2 Ho1 137.5(4) . 3_646
C4 O3 Ho1 126.5(4) . .
C4 O4 Ho1 162.6(4) . 4_467
C6 O5 Ho1 124.8(4) . .
C6 O6 Ho1 143.5(4) . 3_546
Ho1 O7 H7A 109(4) . .
Ho1 O7 H7B 106(4) . .
H7A O7 H7B 116.4(19) . .

loop_
_geom_bond_atom_site_label_1
_geom_bond_atom_site_label_2
_geom_bond_distance
_geom_bond_site_symmetry_2
Ho1 O4 2.226(4) 4_567
Ho1 O3 2.270(4) .
Ho1 O6 2.282(4) 3_556
Ho1 O2 2.306(4) 3_656
Ho1 O5 2.308(4) .
Ho1 O1 2.349(4) .
Ho1 O7 2.462(4) .
Ho1 N1 2.588(3) .
N1 C5 1.456(8) .
N1 C1 1.461(8) .
N1 C3 1.463(6) .
C1 C2 1.500(8) .
C1 H1A 0.9700 .
C1 H1B 0.9700 .
C2 O2 1.235(7) .
C2 O1 1.244(7) .
C3 C4 1.495(7) .
C3 H3A 0.9700 .
C3 H3B 0.9700 .
C4 O4 1.236(6) .
C4 O3 1.245(6) .
C5 C6 1.484(8) .
C5 H5A 0.9700 .
C5 H5B 0.9700 .
C6 O5 1.244(7) .
C6 O6 1.247(7) .
O2 Ho1 2.306(4) 3_646
O4 Ho1 2.226(4) 4_467
O6 Ho1 2.282(4) 3_546
O7 H7A 0.852(10) .
O7 H7B 0.851(10) .
